data_4323440
loop_
_publ_author_name
'F. Albert Cotton'
'G\"unter Schmid'

_publ_section_title
;
 Mononuclear Molybdenum(IV) Complexes with Two Multiply Bonded Chalcogen
 Ligands in Trans Configuration and Chelating Biphosphine Ligands
;
_journal_name_full 'Inorganic Chemistry'
_journal_page_first 2267
_journal_page_last 2278
_journal_paper_doi 10.1021/ic961071v
_journal_volume 36
_journal_year 1997
_chemical_compound_source 'data were measured by Sanjay K. Mandel'
_chemical_formula_moiety 'C52 H44 Mo O P4 S'
_chemical_formula_sum 'C52 H44 Mo O P4 S'
_chemical_formula_weight 936.75
_chemical_name_common trans-Mo(O)(S)(dppee)~2~
_chemical_name_systematic
; 
 trans-bis(cis-1,2-bis(diphenylphosphino)ethylene-P,P')-oxo-sulfido-
 molybdenum (IV) 
;
_space_group_IT_number 2
_symmetry_cell_setting triclinic
_symmetry_space_group_name_Hall '-P 1'
_symmetry_space_group_name_H-M 'P -1'
_atom_sites_solution_hydrogens geom
_atom_sites_solution_primary direct
_atom_sites_solution_secondary difmap
_audit_creation_method SHELXL
_cell_angle_alpha 75.300(10)
_cell_angle_beta 85.930(10)
_cell_angle_gamma 63.210(10)
_cell_formula_units_Z 1
_cell_length_a 10.0400(10)
_cell_length_b 10.5630(10)
_cell_length_c 12.162(2)
_cell_measurement_reflns_used 25
_cell_measurement_temperature 293(2)
_cell_measurement_theta_max 37.5
_cell_measurement_theta_min 29
_cell_volume 1112.3(3)
_computing_cell_refinement 'TEXSAN-TEXRAY, MSC 1985'
_computing_data_collection 'TEXSAN-TEXRAY, MSC 1985'
_computing_data_reduction 'TEXSAN-TEXRAY, MSC 1985'
_computing_molecular_graphics 'ORTEP, ULM 1992'
_computing_publication_material CIFTAB
_computing_structure_refinement 'SHELXL-93 (Sheldrick, 1993)'
_computing_structure_solution 'SHELXS-86 (Sheldrick, 1990)'
_diffrn_ambient_temperature 293(2)
_diffrn_measurement_device 'MSC-Rigaku AFC5R'
_diffrn_measurement_method \w/2\q
_diffrn_radiation_monochromator graphite
_diffrn_radiation_source 'rotating anode'
_diffrn_radiation_type CuK\a
_diffrn_radiation_wavelength 1.54184
_diffrn_reflns_av_R_equivalents 0.0000
_diffrn_reflns_av_sigmaI/netI 0.0675
_diffrn_reflns_limit_h_max 11
_diffrn_reflns_limit_h_min 0
_diffrn_reflns_limit_k_max 11
_diffrn_reflns_limit_k_min -10
_diffrn_reflns_limit_l_max 13
_diffrn_reflns_limit_l_min -13
_diffrn_reflns_number 3313
_diffrn_reflns_theta_max 60.08
_diffrn_reflns_theta_min 3.76
_diffrn_standards_decay_% unknown
_diffrn_standards_interval_count 250
_diffrn_standards_interval_time 'based on count'
_diffrn_standards_number 3
_exptl_absorpt_coefficient_mu 4.504
_exptl_absorpt_correction_T_max 1.00
_exptl_absorpt_correction_T_min 0.57
_exptl_absorpt_correction_type 'empirical \Y-scan corrections'
_exptl_crystal_colour unknown
_exptl_crystal_density_diffrn 1.398
_exptl_crystal_density_meas ?
_exptl_crystal_density_method 'not done'
_exptl_crystal_description unknown
_exptl_crystal_F_000 482
_exptl_crystal_size_max 0.4
_exptl_crystal_size_mid 0.2
_exptl_crystal_size_min 0.1
_refine_diff_density_max 0.326
_refine_diff_density_min -0.752
_refine_diff_density_rms 0.060
_refine_ls_extinction_coef none
_refine_ls_extinction_method none
_refine_ls_goodness_of_fit_all 1.102
_refine_ls_goodness_of_fit_obs 1.105
_refine_ls_hydrogen_treatment 'AFIX 43, common U'
_refine_ls_matrix_type full
_refine_ls_number_parameters 281
_refine_ls_number_reflns 3313
_refine_ls_number_restraints 0
_refine_ls_restrained_S_all 1.102
_refine_ls_restrained_S_obs 1.105
_refine_ls_R_factor_all 0.0301
_refine_ls_R_factor_obs 0.0299
_refine_ls_shift/esd_max 0.000
_refine_ls_shift/esd_mean 0.000
_refine_ls_structure_factor_coef Fsqd
_refine_ls_weighting_details 'w=1/[\s^2^(Fo^2^)+(0.0000P)^2^+0.7276P] where P=(Fo^2^+2Fc^2^)/3'
_refine_ls_weighting_scheme calc
_refine_ls_wR_factor_all 0.0981
_refine_ls_wR_factor_obs 0.0980
_reflns_number_observed 3293
_reflns_number_total 3313
_reflns_observed_criterion >2sigma(I)
_cod_data_source_file ic961071v_7.cif
_cod_data_source_block MoOSdppee2_7
_cod_depositor_comments
;
The following automatic conversions were performed:

'_geom_bond_publ_flag' value 'Y' changed to 'y' according to the
built-in table from CIF Core dictionary named 'cif_core.dic' version
2.4.1 from 2010-06-29 (11 times).

'_geom_bond_publ_flag' value 'N'
changed to 'n' according to the built-in table from CIF Core
dictionary named 'cif_core.dic' version 2.4.1 from 2010-06-29 (24
times).

'_geom_angle_publ_flag' value 'Y' changed to 'y' according
to the built-in table from CIF Core dictionary named 'cif_core.dic'
version 2.4.1 from 2010-06-29 (19 times).

'_geom_angle_publ_flag'
value 'N' changed to 'n' according to the built-in table from CIF
Core dictionary named 'cif_core.dic' version 2.4.1 from 2010-06-29
(38 times).

Automatic conversion script
Id: cif_fix_values 1715 2011-07-08 13:25:40Z adriana 

The following automatic conversions were performed:

'_exptl_crystal_density_meas' value 'not done' was changed to '?' -
the value is perceived as not measured.

Automatic conversion script
Id: cif_fix_values 3008 2015-01-20 13:52:24Z robertas 

The following automatic conversions were performed:

'_refine_ls_weighting_scheme' value 'calc
w=1/[\s^2^(Fo^2^)+(0.0000P)^2^+0.7276P] where P=(Fo^2^+2Fc^2^)/3' was
changed to 'calc'. New tag '_refine_ls_weighting_details' was
created. The value of the new tag was set to
'w=1/[\s^2^(Fo^2^)+(0.0000P)^2^+0.7276P] where P=(Fo^2^+2Fc^2^)/3'.

Automatic conversion script
Id: cif_fix_values 3143 2015-03-26 13:38:13Z robertas 
;
_cod_original_cell_volume 1112.3(2)
_cod_database_code 4323440

loop_
_symmetry_equiv_pos_as_xyz
'x, y, z'
'-x, -y, -z'

loop_
_atom_site_aniso_label
_atom_site_aniso_U_11
_atom_site_aniso_U_22
_atom_site_aniso_U_33
_atom_site_aniso_U_23
_atom_site_aniso_U_13
_atom_site_aniso_U_12
Mo1 0.0259(2) 0.0258(2) 0.0251(2) -0.00441(13) 0.00294(12) -0.00837(14)
S1 0.0489(11) 0.0261(10) 0.0350(10) -0.0035(8) 0.0060(7) -0.0129(9)
P1 0.0310(4) 0.0333(4) 0.0273(4) -0.0057(3) 0.0018(3) -0.0119(3)
P2 0.0287(4) 0.0331(4) 0.0308(4) -0.0094(3) 0.0059(3) -0.0111(3)
C1 0.0307(15) 0.039(2) 0.037(2) -0.0071(13) 0.0018(12) -0.0144(13)
C1A 0.036(2) 0.037(2) 0.036(2) -0.0107(13) -0.0038(12) -0.0109(13)
C1B 0.068(2) 0.054(2) 0.043(2) -0.019(2) 0.009(2) -0.023(2)
C1C 0.081(3) 0.067(3) 0.058(2) -0.037(2) 0.014(2) -0.020(2)
C1D 0.068(3) 0.049(2) 0.085(3) -0.031(2) -0.005(2) -0.018(2)
C1E 0.065(2) 0.045(2) 0.069(2) -0.013(2) 0.000(2) -0.026(2)
C1F 0.050(2) 0.044(2) 0.048(2) -0.0134(15) 0.0045(15) -0.022(2)
C1G 0.037(2) 0.039(2) 0.0297(15) -0.0032(13) 0.0040(12) -0.0076(13)
C1H 0.052(2) 0.058(2) 0.055(2) 0.006(2) 0.005(2) -0.025(2)
C1I 0.075(3) 0.072(3) 0.069(3) 0.023(2) 0.008(2) -0.035(2)
C1K 0.078(3) 0.080(3) 0.047(2) 0.024(2) 0.000(2) -0.018(2)
C1L 0.064(3) 0.086(3) 0.038(2) 0.001(2) -0.011(2) -0.017(2)
C1M 0.053(2) 0.060(2) 0.037(2) -0.006(2) -0.0036(15) -0.020(2)
C2 0.0277(15) 0.039(2) 0.039(2) -0.0082(13) 0.0051(12) -0.0142(12)
C2A 0.037(2) 0.033(2) 0.036(2) -0.0113(13) 0.0021(12) -0.0070(13)
C2B 0.053(2) 0.042(2) 0.059(2) -0.017(2) 0.010(2) -0.017(2)
C2C 0.084(3) 0.044(2) 0.078(3) -0.024(2) 0.012(2) -0.025(2)
C2D 0.071(3) 0.039(2) 0.062(2) -0.022(2) 0.001(2) -0.001(2)
C2E 0.047(2) 0.067(3) 0.086(3) -0.039(2) 0.013(2) -0.005(2)
C2F 0.041(2) 0.062(2) 0.079(3) -0.038(2) 0.016(2) -0.017(2)
C2G 0.0304(15) 0.039(2) 0.033(2) -0.0047(13) 0.0056(11) -0.0096(13)
C2H 0.082(3) 0.059(2) 0.039(2) -0.009(2) 0.005(2) -0.033(2)
C2I 0.108(4) 0.080(3) 0.035(2) -0.007(2) 0.007(2) -0.036(3)
C2K 0.084(3) 0.066(3) 0.050(2) 0.011(2) 0.009(2) -0.033(2)
C2L 0.071(3) 0.054(2) 0.060(2) 0.002(2) 0.006(2) -0.035(2)
C2M 0.050(2) 0.050(2) 0.044(2) -0.007(2) 0.0053(14) -0.024(2)

loop_
_atom_site_label
_atom_site_type_symbol
_atom_site_fract_x
_atom_site_fract_y
_atom_site_fract_z
_atom_site_U_iso_or_equiv
_atom_site_thermal_displace_type
_atom_site_occupancy
_atom_site_calc_flag
_atom_site_refinement_flags
_atom_site_disorder_group
Mo1 Mo 0.5000 0.5000 0.5000 0.02735(13) Uani 1 d S .
S1 S 0.5412(3) 0.2684(3) 0.5797(2) 0.0393(6) Uani 0.50 d P .
O1 O 0.4756(7) 0.6881(7) 0.4387(6) 0.033(2) Uiso 0.50 d P .
P1 P 0.33104(8) 0.51325(8) 0.35088(6) 0.0319(2) Uani 1 d . .
P2 P 0.25814(8) 0.58648(8) 0.59861(6) 0.0319(2) Uani 1 d . .
C1 C 0.1459(3) 0.5642(3) 0.4074(3) 0.0363(6) Uani 1 d . .
H1 H 0.0711(36) 0.5634(34) 0.3570(27) 0.035(8) Uiso 1 d . .
C1A C 0.3666(3) 0.3426(3) 0.3163(3) 0.0376(7) Uani 1 d . .
C1B C 0.4345(4) 0.3099(4) 0.2171(3) 0.0559(9) Uani 1 d . .
H1B H 0.4566(4) 0.3779(4) 0.1644(3) 0.077(3) Uiso 1 calc R .
C1C C 0.4696(5) 0.1744(5) 0.1969(4) 0.0703(12) Uani 1 d . .
H1C H 0.5145(5) 0.1524(5) 0.1302(4) 0.077(3) Uiso 1 calc R .
C1D C 0.4385(5) 0.0741(4) 0.2741(4) 0.0667(11) Uani 1 d . .
H1D H 0.4625(5) -0.0159(4) 0.2598(4) 0.077(3) Uiso 1 calc R .
C1E C 0.3722(4) 0.1049(4) 0.3726(4) 0.0593(9) Uani 1 d . .
H1E H 0.3515(4) 0.0359(4) 0.4252(4) 0.077(3) Uiso 1 calc R .
C1F C 0.3361(4) 0.2394(4) 0.3933(3) 0.0469(8) Uani 1 d . .
H1F H 0.2906(4) 0.2604(4) 0.4601(3) 0.077(3) Uiso 1 calc R .
C1G C 0.2826(3) 0.6448(3) 0.2112(2) 0.0399(7) Uani 1 d . .
C1H C 0.3524(4) 0.7352(4) 0.1783(3) 0.0590(10) Uani 1 d . .
H1H H 0.4257(4) 0.7276(4) 0.2257(3) 0.077(3) Uiso 1 calc R .
C1I C 0.3111(5) 0.8368(5) 0.0736(4) 0.0800(14) Uani 1 d . .
H1I H 0.3577(5) 0.8974(5) 0.0512(4) 0.077(3) Uiso 1 calc R .
C1K C 0.2047(5) 0.8498(5) 0.0037(4) 0.0828(15) Uani 1 d . .
H1K H 0.1784(5) 0.9191(5) -0.0659(4) 0.077(3) Uiso 1 calc R .
C1L C 0.1357(5) 0.7614(5) 0.0348(3) 0.0719(12) Uani 1 d . .
H1L H 0.0629(5) 0.7704(5) -0.0140(3) 0.077(3) Uiso 1 calc R .
C1M C 0.1732(4) 0.6583(4) 0.1385(3) 0.0529(8) Uani 1 d . .
H1M H 0.1257(4) 0.5985(4) 0.1594(3) 0.077(3) Uiso 1 calc R .
C2 C 0.1164(3) 0.5943(3) 0.5077(3) 0.0360(6) Uani 1 d . .
H2 H 0.0226(44) 0.6230(40) 0.5404(32) 0.052(10) Uiso 1 d . .
C2A C 0.1619(3) 0.7652(3) 0.6318(3) 0.0384(7) Uani 1 d . .
C2B C 0.2315(4) 0.8539(4) 0.6198(3) 0.0527(8) Uani 1 d . .
H2B H 0.3269(4) 0.8246(4) 0.5921(3) 0.077(3) Uiso 1 calc R .
C2C C 0.1596(5) 0.9871(4) 0.6489(4) 0.0685(11) Uani 1 d . .
H2C H 0.2074(5) 1.0463(4) 0.6413(4) 0.077(3) Uiso 1 calc R .
C2D C 0.0199(5) 1.0317(4) 0.6885(3) 0.0649(11) Uani 1 d . .
H2D H -0.0272(5) 1.1212(4) 0.7078(3) 0.077(3) Uiso 1 calc R .
C2E C -0.0518(5) 0.9461(5) 0.7002(4) 0.0715(12) Uani 1 d . .
H2E H -0.1478(5) 0.9776(5) 0.7266(4) 0.077(3) Uiso 1 calc R .
C2F C 0.0188(4) 0.8120(4) 0.6726(4) 0.0599(10) Uani 1 d . .
H2F H -0.0296(4) 0.7532(4) 0.6815(4) 0.077(3) Uiso 1 calc R .
C2G C 0.2439(3) 0.4643(3) 0.7312(3) 0.0378(7) Uani 1 d . .
C2H C 0.2463(5) 0.4938(4) 0.8353(3) 0.0604(10) Uani 1 d . .
H2H H 0.2509(5) 0.5789(4) 0.8384(3) 0.077(3) Uiso 1 calc R .
C2I C 0.2419(6) 0.3966(5) 0.9357(3) 0.0781(13) Uani 1 d . .
H2I H 0.2435(6) 0.4167(5) 1.0057(3) 0.077(3) Uiso 1 calc R .
C2K C 0.2353(5) 0.2703(5) 0.9310(4) 0.0724(12) Uani 1 d . .
H2K H 0.2317(5) 0.2056(5) 0.9978(4) 0.077(3) Uiso 1 calc R .
C2L C 0.2339(5) 0.2403(4) 0.8289(3) 0.0629(10) Uani 1 d . .
H2L H 0.2302(5) 0.1548(4) 0.8262(3) 0.077(3) Uiso 1 calc R .
C2M C 0.2382(4) 0.3364(4) 0.7291(3) 0.0483(8) Uani 1 d . .
H2M H 0.2372(4) 0.3148(4) 0.6597(3) 0.077(3) Uiso 1 calc R .

loop_
_atom_type_symbol
_atom_type_description
_atom_type_scat_dispersion_real
_atom_type_scat_dispersion_imag
_atom_type_scat_source
C C 0.0181 0.0091 'International Tables Vol C Tables 4.2.6.8 and 6.1.1.4'
H H 0.0000 0.0000 'International Tables Vol C Tables 4.2.6.8 and 6.1.1.4'
Mo Mo -0.0483 2.7339 'International Tables Vol C Tables 4.2.6.8 and 6.1.1.4'
S S 0.3331 0.5567 'International Tables Vol C Tables 4.2.6.8 and 6.1.1.4'
O O 0.0492 0.0322 'International Tables Vol C Tables 4.2.6.8 and 6.1.1.4'
P P 0.2955 0.4335 'International Tables Vol C Tables 4.2.6.8 and 6.1.1.4'

loop_
_geom_angle_atom_site_label_1
_geom_angle_atom_site_label_2
_geom_angle_atom_site_label_3
_geom_angle
_geom_angle_site_symmetry_1
_geom_angle_site_symmetry_3
_geom_angle_publ_flag
O1 Mo1 S1 176.8(2) . . y
O1 Mo1 P1 93.8(2) . . y
O1 Mo1 P1 86.2(2) . 2_666 y
O1 Mo1 P2 92.7(2) . . y
O1 Mo1 P2 87.3(2) . 2_666 y
S1 Mo1 P1 89.15(6) . . y
S1 Mo1 P1 90.85(6) . 2_666 y
S1 Mo1 P2 88.79(6) . . y
S1 Mo1 P2 91.21(6) . 2_666 y
P1 Mo1 P2 80.76(3) . . y
P1 Mo1 P2 99.24(2) . 2_666 y
C1 P1 C1A 100.82(14) . . y
C1 P1 C1G 100.10(14) . . y
C1A P1 C1G 102.84(14) . . y
Mo1 P1 C1 107.68(10) . . n
Mo1 P1 C1A 117.66(9) . . n
Mo1 P1 C1G 124.07(11) . . n
P1 C1 C2 121.9(2) . . y
P1 C1A C1B 120.9(3) . . n
P1 C1A C1F 119.9(2) . . n
P1 C1G C1H 119.9(3) . . n
P1 C1G C1M 120.7(3) . . n
C1F C1A C1B 119.0(3) . . n
C1A C1B C1C 119.6(4) . . n
C1B C1C C1D 120.5(4) . . n
C1C C1D C1E 120.5(4) . . n
C1D C1E C1F 119.6(4) . . n
C1E C1F C1A 120.9(3) . . n
C1M C1G C1H 119.3(3) . . n
C1G C1H C1I 119.0(4) . . n
C1H C1I C1K 121.4(4) . . n
C1I C1K C1L 120.2(4) . . n
C1K C1L C1M 120.5(4) . . n
C1L C1M C1G 119.6(4) . . n
C2 P2 C2A 101.22(14) . . y
C2 P2 C2G 100.67(14) . . y
C2A P2 C2G 101.71(14) . . y
Mo1 P2 C2 107.35(10) . . n
Mo1 P2 C2A 124.55(10) . . n
Mo1 P2 C2G 117.77(10) . . n
P2 C2 C1 122.2(2) . . y
P2 C2A C2B 120.5(2) . . n
P2 C2A C2F 120.6(3) . . n
P2 C2G C2H 120.9(3) . . n
P2 C2G C2M 120.2(2) . . n
C2F C2A C2B 118.9(3) . . n
C2A C2B C2C 120.0(4) . . n
C2B C2C C2D 120.6(4) . . n
C2C C2D C2E 120.4(4) . . n
C2D C2E C2F 119.9(4) . . n
C2E C2F C2A 120.2(4) . . n
C2M C2G C2H 118.8(3) . . n
C2G C2H C2I 120.2(4) . . n
C2H C2I C2K 119.8(4) . . n
C2I C2K C2L 120.2(4) . . n
C2K C2L C2M 120.3(4) . . n
C2L C2M C2G 120.7(4) . . n

loop_
_geom_bond_atom_site_label_1
_geom_bond_atom_site_label_2
_geom_bond_distance
_geom_bond_site_symmetry_2
_geom_bond_publ_flag
Mo1 O1 1.843(6) . y
Mo1 S1 2.244(3) . y
Mo1 P1 2.5061(8) . y
Mo1 P2 2.5125(8) . y
P1 C1 1.823(3) . y
P1 C1A 1.827(3) . y
P1 C1G 1.834(3) . y
P2 C2 1.824(3) . y
P2 C2A 1.830(3) . y
P2 C2G 1.835(3) . y
C1 C2 1.318(4) . y
C1A C1F 1.379(5) . n
C1A C1B 1.386(5) . n
C1B C1C 1.395(6) . n
C1C C1D 1.361(6) . n
C1D C1E 1.368(6) . n
C1E C1F 1.385(5) . n
C1G C1H 1.390(5) . n
C1G C1M 1.393(5) . n
C1H C1I 1.387(6) . n
C1I C1K 1.350(7) . n
C1K C1L 1.364(7) . n
C1L C1M 1.385(5) . n
C2A C2B 1.376(5) . n
C2A C2F 1.392(5) . n
C2B C2C 1.389(5) . n
C2C C2D 1.357(6) . n
C2D C2E 1.365(6) . n
C2E C2F 1.386(6) . n
C2G C2H 1.383(5) . n
C2G C2M 1.385(5) . n
C2H C2I 1.395(6) . n
C2I C2K 1.381(7) . n
C2K C2L 1.359(6) . n
C2L C2M 1.383(5) . n
